data_4066318
loop_
_publ_author_name
'Scheuermann, Margaret L.'
'Fekl, Ulrich'
'Kaminsky, Werner'
'Goldberg, Karen I.'

_publ_section_title
;
 Metal&#x2212;Ligand Cooperativity in O2Activation: Observation of a
 &#x201C;Pt&#x2212;O&#x2212;O&#x2212;C&#x201D; Peroxo Intermediate&#x00A7;
;
_journal_issue 21
_journal_name_full Organometallics
_journal_page_first 4749
_journal_paper_doi 10.1021/om1003946
_journal_volume 29
_journal_year 2010
_chemical_formula_moiety 'C32 H50 N2 O2 Pt, 3.5(C6 D6)'
_chemical_formula_sum 'C53 H50 D21 N2 O2 Pt'
_chemical_formula_weight 984.33
_chemical_name_common MLS-3-034
_chemical_name_systematic MLS-3-034
_space_group_IT_number 2
_symmetry_cell_setting triclinic
_symmetry_Int_Tables_number 2
_symmetry_space_group_name_Hall '-P 1'
_symmetry_space_group_name_H-M 'P -1'
_atom_sites_solution_hydrogens geom
_atom_sites_solution_primary direct
_atom_sites_solution_secondary difmap
_audit_creation_method SHELXL-97
_cell_angle_alpha 80.727(3)
_cell_angle_beta 84.903(3)
_cell_angle_gamma 72.956(7)
_cell_formula_units_Z 2
_cell_length_a 12.0695(9)
_cell_length_b 13.6977(11)
_cell_length_c 15.1780(16)
_cell_measurement_reflns_used 528
_cell_measurement_temperature 130(2)
_cell_measurement_theta_max 20
_cell_measurement_theta_min 3
_cell_volume 2365.4(4)
_computing_cell_refinement 'HKL Scalepack (Otwinowski & Minor 1997)'
_computing_data_collection KappaCCD
_computing_data_reduction 'HKL Scalepack (Otwinowski & Minor 1997)'
_computing_molecular_graphics 'maXus, Zortep'
_computing_publication_material 'SHELXL-97 (Sheldrick, 1997)'
_computing_structure_refinement 'SHELXL-97 (Sheldrick, 1997)'
_computing_structure_solution 'DIRDIF (Beurskens et al. 1996)'
_diffrn_ambient_temperature 130(2)
_diffrn_measured_fraction_theta_full 0.993
_diffrn_measured_fraction_theta_max 0.929
_diffrn_measurement_device_type 'Nonius KappaCCD'
_diffrn_measurement_method '\f and \w scans'
_diffrn_radiation_monochromator graphite
_diffrn_radiation_source 'fine-focus sealed tube'
_diffrn_radiation_type MoK\a
_diffrn_radiation_wavelength 0.71073
_diffrn_reflns_av_R_equivalents 0.0951
_diffrn_reflns_av_sigmaI/netI 0.2105
_diffrn_reflns_limit_h_max 15
_diffrn_reflns_limit_h_min -13
_diffrn_reflns_limit_k_max 18
_diffrn_reflns_limit_k_min -15
_diffrn_reflns_limit_l_max 19
_diffrn_reflns_limit_l_min -20
_diffrn_reflns_number 16753
_diffrn_reflns_theta_full 25.00
_diffrn_reflns_theta_max 28.25
_diffrn_reflns_theta_min 2.18
_exptl_absorpt_coefficient_mu 3.006
_exptl_absorpt_correction_T_max 0.6137
_exptl_absorpt_correction_T_min 0.5323
_exptl_absorpt_correction_type multi-scan
_exptl_absorpt_process_details HKL2008
_exptl_crystal_colour colorless
_exptl_crystal_density_diffrn 1.382
_exptl_crystal_density_method 'not measured'
_exptl_crystal_description prism
_exptl_crystal_F_000 994
_exptl_crystal_size_max 0.24
_exptl_crystal_size_mid 0.20
_exptl_crystal_size_min 0.18
_refine_diff_density_max 2.077
_refine_diff_density_min -2.330
_refine_diff_density_rms 0.178
_refine_ls_extinction_method none
_refine_ls_goodness_of_fit_ref 0.905
_refine_ls_hydrogen_treatment mixed
_refine_ls_matrix_type full
_refine_ls_number_parameters 535
_refine_ls_number_reflns 10886
_refine_ls_number_restraints 0
_refine_ls_restrained_S_all 0.905
_refine_ls_R_factor_all 0.1242
_refine_ls_R_factor_gt 0.0565
_refine_ls_shift/su_max 0.011
_refine_ls_shift/su_mean 0.000
_refine_ls_structure_factor_coef Fsqd
_refine_ls_weighting_details 'calc w=1/[\s^2^(Fo^2^)+(0.0129P)^2^+0.0000P] where P=(Fo^2^+2Fc^2^)/3'
_refine_ls_weighting_scheme calc
_refine_ls_wR_factor_gt 0.0920
_refine_ls_wR_factor_ref 0.1085
_reflns_number_gt 6374
_reflns_number_total 10886
_reflns_threshold_expression >2sigma(I)
_cod_data_source_file om1003946_si_001.cif
_cod_data_source_block shelxl
_cod_depositor_comments
;
The following automatic conversions were performed:

'_symmetry_cell_setting' value 'Triclinic' changed to 'triclinic'
according to /home/saulius/struct/CIF-dictionaries/cif_core.dic
dictionary named 'cif_core.dic' version 2.4.1 from 2010-06-29.

Automatic conversion script
Id: cif_fix_values 1715 2011-07-08 13:25:40Z adriana 
;
_cod_database_code 4066318

loop_
_symmetry_equiv_pos_as_xyz
'x, y, z'
'-x, -y, -z'

loop_
_atom_site_label
_atom_site_type_symbol
_atom_site_fract_x
_atom_site_fract_y
_atom_site_fract_z
_atom_site_U_iso_or_equiv
_atom_site_adp_type
_atom_site_occupancy
_atom_site_symmetry_multiplicity
_atom_site_calc_flag
_atom_site_refinement_flags
_atom_site_disorder_assembly
_atom_site_disorder_group
Pt1 Pt 0.15842(2) 0.12653(2) 0.824641(18) 0.02214(9) Uani 1 1 d . . .
O1 O 0.0674(3) 0.0269(3) 0.9030(3) 0.0205(10) Uani 1 1 d . . .
O2 O 0.1229(3) -0.1123(3) 1.0163(3) 0.0267(11) Uani 1 1 d . . .
H2 H 0.0620 -0.0855 1.0453 0.040 Uiso 1 1 calc R . .
N2 N 0.2069(4) 0.1186(4) 0.9611(3) 0.0198(12) Uani 1 1 d . . .
N1 N 0.2738(4) -0.0316(4) 0.8241(3) 0.0188(12) Uani 1 1 d . . .
C2 C 0.0349(5) 0.2629(5) 0.8325(4) 0.0258(16) Uani 1 1 d . . .
H2A H 0.0250 0.3039 0.7730 0.039 Uiso 1 1 calc R . .
H2B H 0.0588 0.3010 0.8732 0.039 Uiso 1 1 calc R . .
H2C H -0.0387 0.2497 0.8551 0.039 Uiso 1 1 calc R . .
C3 C 0.0986(5) 0.1279(5) 0.7041(4) 0.0268(16) Uani 1 1 d . . .
H3A H 0.0773 0.1986 0.6725 0.040 Uiso 1 1 calc R . .
H3B H 0.0303 0.1020 0.7124 0.040 Uiso 1 1 calc R . .
H3C H 0.1592 0.0837 0.6690 0.040 Uiso 1 1 calc R . .
C1 C 0.2582(5) 0.2122(5) 0.7575(4) 0.0291(17) Uani 1 1 d . . .
H1A H 0.3310 0.1665 0.7362 0.044 Uiso 1 1 calc R . .
H1B H 0.2751 0.2552 0.7973 0.044 Uiso 1 1 calc R . .
H1C H 0.2169 0.2565 0.7063 0.044 Uiso 1 1 calc R . .
C5 C 0.1986(5) 0.0345(5) 1.0087(4) 0.0208(15) Uani 1 1 d . . .
C6 C 0.1556(5) -0.0362(5) 0.9576(4) 0.0189(14) Uani 1 1 d . . .
C7 C 0.2533(5) -0.0898(5) 0.8941(4) 0.0217(15) Uani 1 1 d . . .
C4 C 0.2205(5) 0.0015(5) 1.1045(4) 0.0276(16) Uani 1 1 d . . .
H4A H 0.2549 0.0492 1.1263 0.041 Uiso 1 1 calc R . .
H4B H 0.2740 -0.0682 1.1130 0.041 Uiso 1 1 calc R . .
H4C H 0.1472 0.0017 1.1380 0.041 Uiso 1 1 calc R . .
C8 C 0.3066(5) -0.2035(4) 0.9141(4) 0.0293(17) Uani 1 1 d . . .
H8A H 0.2545 -0.2395 0.8967 0.044 Uiso 1 1 calc R . .
H8B H 0.3193 -0.2228 0.9782 0.044 Uiso 1 1 calc R . .
H8C H 0.3810 -0.2230 0.8805 0.044 Uiso 1 1 calc R . .
C9 C 0.2286(5) 0.1974(5) 1.0038(4) 0.0199(15) Uani 1 1 d . . .
C10 C 0.3364(5) 0.2154(5) 0.9946(4) 0.0209(15) Uani 1 1 d . . .
C11 C 0.3547(5) 0.2939(5) 1.0350(4) 0.0242(16) Uani 1 1 d . . .
H11 H 0.4296 0.3041 1.0298 0.029 Uiso 1 1 calc R . .
C12 C 0.2664(5) 0.3575(5) 1.0826(4) 0.0209(15) Uani 1 1 d . A .
C13 C 0.1582(5) 0.3384(5) 1.0898(4) 0.0254(16) Uani 1 1 d . . .
H13 H 0.0962 0.3817 1.1210 0.030 Uiso 1 1 calc R . .
C14 C 0.1371(5) 0.2594(5) 1.0536(4) 0.0237(15) Uani 1 1 d . . .
C15 C 0.4372(5) 0.1477(5) 0.9463(4) 0.0283(17) Uani 1 1 d . . .
H15A H 0.4320 0.1699 0.8818 0.043 Uiso 1 1 calc R . .
H15B H 0.4350 0.0758 0.9601 0.043 Uiso 1 1 calc R . .
H15C H 0.5101 0.1532 0.9658 0.043 Uiso 1 1 calc R . .
C16 C 0.0195(5) 0.2410(5) 1.0701(4) 0.0282(16) Uani 1 1 d . . .
H16A H 0.0221 0.1860 1.1205 0.042 Uiso 1 1 calc R . .
H16B H -0.0022 0.2206 1.0165 0.042 Uiso 1 1 calc R . .
H16C H -0.0380 0.3045 1.0839 0.042 Uiso 1 1 calc R . .
C17 C 0.2878(6) 0.4415(5) 1.1298(5) 0.0300(17) Uani 1 1 d . . .
C18A C 0.368(4) 0.383(4) 1.216(3) 0.0578(18) Uiso 0.172(7) 1 d P A 1
H18A H 0.3789 0.4345 1.2497 0.087 Uiso 0.172(7) 1 calc PR A 1
H18B H 0.4431 0.3413 1.1952 0.087 Uiso 0.172(7) 1 calc PR A 1
H18C H 0.3281 0.3380 1.2554 0.087 Uiso 0.172(7) 1 calc PR A 1
C19A C 0.180(4) 0.501(4) 1.178(3) 0.0578(18) Uiso 0.172(7) 1 d P A 1
H19A H 0.1521 0.4530 1.2235 0.087 Uiso 0.172(7) 1 calc PR A 1
H19B H 0.1193 0.5341 1.1347 0.087 Uiso 0.172(7) 1 calc PR A 1
H19C H 0.1978 0.5532 1.2062 0.087 Uiso 0.172(7) 1 calc PR A 1
C20A C 0.298(4) 0.522(4) 1.071(3) 0.0578(18) Uiso 0.172(7) 1 d P A 1
H20A H 0.3614 0.4987 1.0271 0.087 Uiso 0.172(7) 1 calc PR A 1
H20B H 0.3157 0.5726 1.1022 0.087 Uiso 0.172(7) 1 calc PR A 1
H20C H 0.2256 0.5536 1.0403 0.087 Uiso 0.172(7) 1 calc PR A 1
C18B C 0.2585(9) 0.4236(8) 1.2269(7) 0.0578(18) Uiso 0.828(7) 1 d P A .
H18D H 0.1766 0.4254 1.2362 0.087 Uiso 0.828(7) 1 calc PR . .
H18E H 0.2727 0.4775 1.2559 0.087 Uiso 0.828(7) 1 calc PR . .
H18F H 0.3070 0.3560 1.2529 0.087 Uiso 0.828(7) 1 calc PR . .
C19B C 0.2034(9) 0.5464(8) 1.0919(7) 0.0578(18) Uiso 0.828(7) 1 d P A .
H19D H 0.1239 0.5409 1.0973 0.087 Uiso 0.828(7) 1 calc PR . .
H19E H 0.2246 0.5645 1.0288 0.087 Uiso 0.828(7) 1 calc PR . .
H19F H 0.2084 0.6001 1.1257 0.087 Uiso 0.828(7) 1 calc PR . .
C20B C 0.4071(8) 0.4529(8) 1.1107(7) 0.0578(18) Uiso 0.828(7) 1 d P A .
H20D H 0.4137 0.5114 1.1374 0.087 Uiso 0.828(7) 1 calc PR . .
H20E H 0.4222 0.4650 1.0460 0.087 Uiso 0.828(7) 1 calc PR . .
H20F H 0.4638 0.3897 1.1363 0.087 Uiso 0.828(7) 1 calc PR . .
C21 C 0.3427(5) -0.0769(5) 0.7487(4) 0.0226(15) Uani 1 1 d . . .
C22 C 0.4563(5) -0.0748(5) 0.7320(4) 0.0210(15) Uani 1 1 d . . .
C23 C 0.5164(5) -0.1141(4) 0.6572(4) 0.0200(15) Uani 1 1 d . . .
H23 H 0.5950 -0.1137 0.6461 0.024 Uiso 1 1 calc R . .
C24 C 0.4661(5) -0.1541(5) 0.5982(4) 0.0225(15) Uani 1 1 d . . .
C25 C 0.3524(5) -0.1559(5) 0.6188(4) 0.0227(15) Uani 1 1 d . . .
H25 H 0.3160 -0.1835 0.5798 0.027 Uiso 1 1 calc R . .
C26 C 0.2890(5) -0.1192(5) 0.6937(4) 0.0255(16) Uani 1 1 d . . .
C27 C 0.1666(5) -0.1292(5) 0.7124(4) 0.0269(17) Uani 1 1 d . . .
H27A H 0.1703 -0.2013 0.7349 0.040 Uiso 1 1 calc R . .
H27B H 0.1243 -0.1075 0.6571 0.040 Uiso 1 1 calc R . .
H27C H 0.1265 -0.0854 0.7572 0.040 Uiso 1 1 calc R . .
C28 C 0.5183(5) -0.0353(5) 0.7947(4) 0.0305(17) Uani 1 1 d . . .
H28A H 0.6020 -0.0571 0.7808 0.046 Uiso 1 1 calc R . .
H28B H 0.5022 -0.0633 0.8565 0.046 Uiso 1 1 calc R . .
H28C H 0.4907 0.0402 0.7874 0.046 Uiso 1 1 calc R . .
C29 C 0.5337(5) -0.1979(5) 0.5151(4) 0.0209(15) Uani 1 1 d . . .
C30 C 0.5606(6) -0.3169(5) 0.5331(5) 0.039(2) Uani 1 1 d . . .
H30A H 0.6032 -0.3433 0.5880 0.059 Uiso 1 1 calc R . .
H30B H 0.6078 -0.3467 0.4828 0.059 Uiso 1 1 calc R . .
H30C H 0.4878 -0.3359 0.5398 0.059 Uiso 1 1 calc R . .
C31 C 0.6468(5) -0.1688(6) 0.4953(5) 0.0368(19) Uani 1 1 d . . .
H31A H 0.6301 -0.0935 0.4862 0.055 Uiso 1 1 calc R . .
H31B H 0.6855 -0.1959 0.4411 0.055 Uiso 1 1 calc R . .
H31C H 0.6974 -0.1982 0.5457 0.055 Uiso 1 1 calc R . .
C32 C 0.4588(5) -0.1579(5) 0.4338(4) 0.0283(17) Uani 1 1 d . . .
H32A H 0.3899 -0.1829 0.4436 0.043 Uiso 1 1 calc R . .
H32B H 0.5035 -0.1827 0.3807 0.043 Uiso 1 1 calc R . .
H32C H 0.4348 -0.0823 0.4250 0.043 Uiso 1 1 calc R . .
C33 C 0.1446(7) 0.0281(7) 0.4307(6) 0.046(2) Uani 1 1 d . . .
C34 C 0.0682(7) 0.1037(7) 0.4729(5) 0.044(2) Uani 1 1 d . . .
C35 C 0.0320(7) 0.2031(7) 0.4276(6) 0.043(2) Uani 1 1 d . . .
C36 C 0.0739(6) 0.2251(6) 0.3417(6) 0.039(2) Uani 1 1 d . . .
C37 C 0.1494(6) 0.1501(6) 0.3000(5) 0.0354(19) Uani 1 1 d . . .
C38 C 0.1816(6) 0.0510(6) 0.3440(5) 0.039(2) Uani 1 1 d . . .
C39 C 0.7282(7) 0.4046(6) 0.3323(6) 0.046(2) Uani 1 1 d . . .
C40 C 0.8135(7) 0.4531(6) 0.3279(6) 0.043(2) Uani 1 1 d . . .
C41 C 0.8452(7) 0.5022(6) 0.2469(6) 0.045(2) Uani 1 1 d . . .
C42 C 0.7905(7) 0.5045(6) 0.1718(6) 0.048(2) Uani 1 1 d . . .
C43 C 0.7043(7) 0.4547(7) 0.1774(6) 0.046(2) Uani 1 1 d . . .
C44 C 0.6735(7) 0.4071(7) 0.2565(6) 0.048(2) Uani 1 1 d . . .
C45 C 0.3083(9) 0.6248(8) 0.3967(7) 0.061(3) Uani 1 1 d . . .
C46 C 0.2249(8) 0.7034(7) 0.3568(7) 0.060(3) Uani 1 1 d . . .
C47 C 0.2480(8) 0.7544(7) 0.2725(7) 0.059(3) Uani 1 1 d . . .
C48 C 0.3559(9) 0.7266(7) 0.2356(7) 0.070(3) Uani 1 1 d . . .
C49 C 0.4439(8) 0.6472(7) 0.2786(8) 0.062(3) Uani 1 1 d . . .
C50 C 0.4169(8) 0.5975(6) 0.3591(7) 0.053(3) Uani 1 1 d . . .
C51 C -0.0327(6) 0.4536(6) 0.5806(5) 0.0370(19) Uani 1 1 d . . .
C52 C 0.0653(6) 0.4038(6) 0.5354(6) 0.041(2) Uani 1 1 d . . .
C53 C 0.0982(6) 0.4489(6) 0.4555(5) 0.039(2) Uani 1 1 d . . .
D33 D 0.154(6) -0.031(5) 0.456(5) 0.043 Uiso 1 1 d . . .
D34 D 0.037(6) 0.092(5) 0.530(5) 0.043 Uiso 1 1 d . . .
D35 D -0.021(5) 0.259(5) 0.455(4) 0.043 Uiso 1 1 d . . .
D36 D 0.058(6) 0.291(5) 0.314(5) 0.043 Uiso 1 1 d . . .
D37 D 0.177(5) 0.168(5) 0.239(5) 0.043 Uiso 1 1 d . . .
D38 D 0.229(6) 0.007(5) 0.317(5) 0.043 Uiso 1 1 d . . .
D39 D 0.710(6) 0.373(5) 0.390(5) 0.043 Uiso 1 1 d . . .
D40 D 0.842(6) 0.449(5) 0.378(5) 0.043 Uiso 1 1 d . . .
D41 D 0.899(6) 0.532(5) 0.257(5) 0.043 Uiso 1 1 d . . .
D42 D 0.813(5) 0.531(5) 0.112(5) 0.043 Uiso 1 1 d . . .
D43 D 0.677(6) 0.459(5) 0.120(5) 0.043 Uiso 1 1 d . . .
D44 D 0.616(6) 0.381(5) 0.256(5) 0.043 Uiso 1 1 d . . .
D45 D 0.280(6) 0.590(5) 0.448(5) 0.043 Uiso 1 1 d . . .
D46 D 0.142(6) 0.730(5) 0.377(4) 0.043 Uiso 1 1 d . . .
D47 D 0.177(5) 0.825(5) 0.244(4) 0.043 Uiso 1 1 d . . .
D48 D 0.380(6) 0.760(5) 0.184(5) 0.043 Uiso 1 1 d . . .
D49 D 0.507(6) 0.634(5) 0.248(5) 0.043 Uiso 1 1 d . . .
D50 D 0.461(6) 0.551(5) 0.385(5) 0.043 Uiso 1 1 d . . .
D51 D -0.048(5) 0.423(5) 0.639(4) 0.043 Uiso 1 1 d . . .
D52 D 0.107(5) 0.333(5) 0.560(4) 0.043 Uiso 1 1 d . . .
D53 D 0.164(6) 0.421(5) 0.425(4) 0.043 Uiso 1 1 d . . .

loop_
_atom_site_aniso_label
_atom_site_aniso_U_11
_atom_site_aniso_U_22
_atom_site_aniso_U_33
_atom_site_aniso_U_23
_atom_site_aniso_U_13
_atom_site_aniso_U_12
Pt1 0.02147(13) 0.02235(15) 0.02040(15) -0.00198(11) 0.00191(9) -0.00423(10)
O1 0.018(2) 0.023(2) 0.016(2) -0.003(2) 0.0043(18) -0.0010(19)
O2 0.022(2) 0.028(3) 0.027(3) -0.003(2) 0.007(2) -0.005(2)
N2 0.017(3) 0.021(3) 0.021(3) -0.002(3) 0.002(2) -0.006(2)
N1 0.022(3) 0.020(3) 0.013(3) -0.001(3) 0.000(2) -0.005(2)
C2 0.023(3) 0.031(4) 0.016(4) 0.005(3) -0.007(3) 0.001(3)
C3 0.019(3) 0.028(4) 0.028(4) -0.002(3) 0.006(3) -0.001(3)
C1 0.023(4) 0.031(4) 0.031(4) -0.003(3) 0.005(3) -0.005(3)
C5 0.018(3) 0.025(4) 0.016(4) -0.003(3) -0.001(3) -0.002(3)
C6 0.023(3) 0.024(4) 0.010(3) 0.002(3) 0.006(3) -0.011(3)
C7 0.012(3) 0.024(4) 0.030(4) -0.008(3) -0.006(3) -0.003(3)
C4 0.031(4) 0.026(4) 0.026(4) 0.000(3) -0.005(3) -0.008(3)
C8 0.031(4) 0.020(4) 0.029(4) -0.003(3) 0.008(3) 0.002(3)
C9 0.026(4) 0.014(3) 0.017(4) 0.002(3) 0.001(3) -0.004(3)
C10 0.019(3) 0.021(4) 0.020(4) 0.000(3) 0.001(3) -0.002(3)
C11 0.014(3) 0.027(4) 0.031(4) -0.007(3) 0.001(3) -0.004(3)
C12 0.020(3) 0.018(4) 0.022(4) 0.003(3) -0.008(3) -0.003(3)
C13 0.026(4) 0.025(4) 0.023(4) -0.003(3) -0.002(3) -0.003(3)
C14 0.025(4) 0.026(4) 0.020(4) 0.001(3) 0.001(3) -0.010(3)
C15 0.023(4) 0.023(4) 0.037(4) -0.010(3) 0.004(3) -0.004(3)
C16 0.025(4) 0.027(4) 0.030(4) -0.005(3) 0.004(3) -0.005(3)
C17 0.035(4) 0.022(4) 0.034(5) -0.008(4) 0.007(3) -0.009(3)
C21 0.021(3) 0.022(4) 0.025(4) -0.005(3) 0.002(3) -0.006(3)
C22 0.021(3) 0.019(4) 0.023(4) -0.005(3) 0.002(3) -0.005(3)
C23 0.014(3) 0.021(4) 0.024(4) -0.004(3) 0.005(3) -0.005(3)
C24 0.018(3) 0.021(4) 0.026(4) -0.002(3) 0.001(3) -0.004(3)
C25 0.020(3) 0.022(4) 0.028(4) -0.007(3) 0.003(3) -0.007(3)
C26 0.024(3) 0.024(4) 0.028(4) -0.004(3) 0.006(3) -0.008(3)
C27 0.017(3) 0.030(4) 0.037(4) -0.007(4) 0.005(3) -0.012(3)
C28 0.018(3) 0.041(4) 0.034(4) -0.014(4) 0.004(3) -0.008(3)
C29 0.023(3) 0.022(4) 0.015(4) 0.000(3) 0.000(3) -0.003(3)
C30 0.031(4) 0.048(5) 0.027(4) -0.018(4) 0.007(3) 0.012(4)
C31 0.033(4) 0.047(5) 0.035(5) -0.017(4) 0.014(3) -0.017(4)
C32 0.040(4) 0.024(4) 0.022(4) -0.008(3) 0.003(3) -0.009(3)
C33 0.043(5) 0.049(6) 0.043(6) 0.017(5) -0.007(4) -0.018(5)
C34 0.041(5) 0.080(7) 0.021(4) 0.000(5) -0.003(4) -0.036(5)
C35 0.046(5) 0.048(5) 0.041(5) -0.021(5) 0.006(4) -0.019(4)
C36 0.033(4) 0.033(5) 0.051(6) 0.003(4) -0.003(4) -0.013(4)
C37 0.032(4) 0.036(5) 0.034(5) 0.003(4) 0.002(4) -0.008(4)
C38 0.023(4) 0.043(5) 0.045(6) 0.000(4) -0.001(3) -0.003(4)
C39 0.054(5) 0.038(5) 0.046(6) -0.004(5) -0.005(4) -0.014(4)
C40 0.061(6) 0.032(5) 0.035(5) 0.002(4) -0.012(4) -0.012(4)
C41 0.053(5) 0.032(5) 0.054(6) -0.004(4) 0.001(5) -0.022(4)
C42 0.053(5) 0.044(5) 0.039(6) -0.005(5) 0.007(4) -0.005(4)
C43 0.047(5) 0.047(5) 0.040(6) -0.011(5) -0.009(4) -0.004(4)
C44 0.040(5) 0.048(6) 0.058(6) -0.019(5) -0.004(5) -0.010(4)
C45 0.075(7) 0.060(7) 0.058(7) -0.009(6) 0.003(6) -0.034(6)
C46 0.048(6) 0.049(6) 0.085(8) -0.024(6) 0.013(5) -0.016(5)
C47 0.047(6) 0.049(6) 0.076(7) 0.010(5) -0.007(5) -0.012(5)
C48 0.073(7) 0.048(6) 0.074(8) 0.019(6) 0.023(6) -0.016(5)
C49 0.050(6) 0.041(6) 0.094(9) -0.022(6) 0.023(6) -0.010(5)
C50 0.063(7) 0.029(5) 0.069(8) 0.001(5) -0.026(5) -0.012(5)
C51 0.037(4) 0.037(5) 0.036(5) 0.013(4) -0.004(4) -0.017(4)
C52 0.039(5) 0.033(5) 0.046(6) 0.000(4) -0.008(4) -0.002(4)
C53 0.027(4) 0.048(5) 0.041(5) -0.014(4) -0.003(4) -0.006(4)

loop_
_atom_type_symbol
_atom_type_description
_atom_type_scat_dispersion_real
_atom_type_scat_dispersion_imag
_atom_type_scat_source
C C 0.0033 0.0016 'International Tables Vol C Tables 4.2.6.8 and 6.1.1.4'
D D 0.0000 0.0000 'International Tables Vol C Tables 4.2.6.8 and 6.1.1.4'
H H 0.0000 0.0000 'International Tables Vol C Tables 4.2.6.8 and 6.1.1.4'
N N 0.0061 0.0033 'International Tables Vol C Tables 4.2.6.8 and 6.1.1.4'
O O 0.0106 0.0060 'International Tables Vol C Tables 4.2.6.8 and 6.1.1.4'
Pt Pt -1.7033 8.3905 'International Tables Vol C Tables 4.2.6.8 and 6.1.1.4'

loop_
_geom_angle_atom_site_label_1
_geom_angle_atom_site_label_2
_geom_angle_atom_site_label_3
_geom_angle
_geom_angle_site_symmetry_3
C3 Pt1 C1 85.8(3) .
C3 Pt1 C2 87.6(2) .
C1 Pt1 C2 86.0(3) .
C3 Pt1 O1 98.2(2) .
C1 Pt1 O1 174.3(2) .
C2 Pt1 O1 98.1(2) .
C3 Pt1 N2 173.6(2) .
C1 Pt1 N2 100.4(2) .
C2 Pt1 N2 91.4(2) .
O1 Pt1 N2 75.72(17) .
C3 Pt1 N1 92.0(2) .
C1 Pt1 N1 101.8(2) .
C2 Pt1 N1 172.1(2) .
O1 Pt1 N1 74.16(16) .
N2 Pt1 N1 88.19(18) .
C6 O1 Pt1 100.2(3) .
C6 O2 H2 109.5 .
C5 N2 C9 119.3(5) .
C5 N2 Pt1 110.7(4) .
C9 N2 Pt1 129.3(4) .
C7 N1 C21 120.0(5) .
C7 N1 Pt1 110.1(4) .
C21 N1 Pt1 128.0(4) .
Pt1 C2 H2A 109.5 .
Pt1 C2 H2B 109.5 .
H2A C2 H2B 109.5 .
Pt1 C2 H2C 109.5 .
H2A C2 H2C 109.5 .
H2B C2 H2C 109.5 .
Pt1 C3 H3A 109.5 .
Pt1 C3 H3B 109.5 .
H3A C3 H3B 109.5 .
Pt1 C3 H3C 109.5 .
H3A C3 H3C 109.5 .
H3B C3 H3C 109.5 .
Pt1 C1 H1A 109.5 .
Pt1 C1 H1B 109.5 .
H1A C1 H1B 109.5 .
Pt1 C1 H1C 109.5 .
H1A C1 H1C 109.5 .
H1B C1 H1C 109.5 .
N2 C5 C4 127.4(6) .
N2 C5 C6 114.2(5) .
C4 C5 C6 118.4(6) .
O2 C6 O1 114.0(5) .
O2 C6 C7 107.7(5) .
O1 C6 C7 106.1(5) .
O2 C6 C5 111.0(5) .
O1 C6 C5 107.7(5) .
C7 C6 C5 110.2(5) .
N1 C7 C8 126.0(6) .
N1 C7 C6 114.7(5) .
C8 C7 C6 119.0(6) .
C5 C4 H4A 109.5 .
C5 C4 H4B 109.5 .
H4A C4 H4B 109.5 .
C5 C4 H4C 109.5 .
H4A C4 H4C 109.5 .
H4B C4 H4C 109.5 .
C7 C8 H8A 109.5 .
C7 C8 H8B 109.5 .
H8A C8 H8B 109.5 .
C7 C8 H8C 109.5 .
H8A C8 H8C 109.5 .
H8B C8 H8C 109.5 .
C10 C9 C14 119.7(6) .
C10 C9 N2 120.7(5) .
C14 C9 N2 119.5(5) .
C9 C10 C11 119.7(5) .
C9 C10 C15 121.2(6) .
C11 C10 C15 118.9(5) .
C12 C11 C10 122.0(6) .
C12 C11 H11 119.0 .
C10 C11 H11 119.0 .
C11 C12 C13 117.0(6) .
C11 C12 C17 121.9(5) .
C13 C12 C17 121.0(5) .
C14 C13 C12 123.1(6) .
C14 C13 H13 118.5 .
C12 C13 H13 118.5 .
C13 C14 C9 118.4(6) .
C13 C14 C16 118.9(5) .
C9 C14 C16 122.6(6) .
C10 C15 H15A 109.5 .
C10 C15 H15B 109.5 .
H15A C15 H15B 109.5 .
C10 C15 H15C 109.5 .
H15A C15 H15C 109.5 .
H15B C15 H15C 109.5 .
C14 C16 H16A 109.5 .
C14 C16 H16B 109.5 .
H16A C16 H16B 109.5 .
C14 C16 H16C 109.5 .
H16A C16 H16C 109.5 .
H16B C16 H16C 109.5 .
C20A C17 C18B 136(2) .
C20A C17 C20B 63(2) .
C18B C17 C20B 112.5(8) .
C20A C17 C19A 95(3) .
C18B C17 C19A 54(2) .
C20B C17 C19A 134(2) .
C20A C17 C12 111(2) .
C18B C17 C12 110.5(6) .
C20B C17 C12 112.8(6) .
C19A C17 C12 113(2) .
C20A C17 C19B 45(2) .
C18B C17 C19B 106.8(7) .
C20B C17 C19B 106.2(7) .
C19A C17 C19B 54(2) .
C12 C17 C19B 107.7(6) .
C20A C17 C18A 128(3) .
C18B C17 C18A 47.7(16) .
C20B C17 C18A 71.0(18) .
C19A C17 C18A 100(3) .
C12 C17 C18A 107.6(18) .
C19B C17 C18A 142.4(18) .
C17 C18A H18A 109.5 .
C17 C18A H18B 109.5 .
C17 C18A H18C 109.4 .
C17 C19A H19A 109.5 .
C17 C19A H19B 109.5 .
C17 C19A H19C 109.5 .
C17 C20A H20A 109.4 .
C17 C20A H20B 109.5 .
C17 C20A H20C 109.5 .
C17 C18B H18D 109.5 .
C17 C18B H18E 109.5 .
H18D C18B H18E 109.5 .
C17 C18B H18F 109.5 .
H18D C18B H18F 109.5 .
H18E C18B H18F 109.5 .
C17 C19B H19D 109.5 .
C17 C19B H19E 109.5 .
H19D C19B H19E 109.5 .
C17 C19B H19F 109.5 .
H19D C19B H19F 109.5 .
H19E C19B H19F 109.5 .
C17 C20B H20D 109.5 .
C17 C20B H20E 109.5 .
H20D C20B H20E 109.5 .
C17 C20B H20F 109.5 .
H20D C20B H20F 109.5 .
H20E C20B H20F 109.5 .
C22 C21 C26 121.5(6) .
C22 C21 N1 120.7(6) .
C26 C21 N1 117.8(5) .
C21 C22 C23 118.7(6) .
C21 C22 C28 121.9(5) .
C23 C22 C28 119.4(5) .
C24 C23 C22 122.5(6) .
C24 C23 H23 118.8 .
C22 C23 H23 118.8 .
C23 C24 C25 116.6(6) .
C23 C24 C29 122.1(5) .
C25 C24 C29 121.3(6) .
C24 C25 C26 123.3(6) .
C24 C25 H25 118.3 .
C26 C25 H25 118.3 .
C21 C26 C25 117.5(6) .
C21 C26 C27 123.4(6) .
C25 C26 C27 119.1(6) .
C26 C27 H27A 109.5 .
C26 C27 H27B 109.5 .
H27A C27 H27B 109.5 .
C26 C27 H27C 109.5 .
H27A C27 H27C 109.5 .
H27B C27 H27C 109.5 .
C22 C28 H28A 109.5 .
C22 C28 H28B 109.5 .
H28A C28 H28B 109.5 .
C22 C28 H28C 109.5 .
H28A C28 H28C 109.5 .
H28B C28 H28C 109.5 .
C31 C29 C32 109.1(5) .
C31 C29 C24 112.0(5) .
C32 C29 C24 109.8(5) .
C31 C29 C30 109.4(5) .
C32 C29 C30 108.4(5) .
C24 C29 C30 108.0(5) .
C29 C30 H30A 109.5 .
C29 C30 H30B 109.5 .
H30A C30 H30B 109.5 .
C29 C30 H30C 109.5 .
H30A C30 H30C 109.5 .
H30B C30 H30C 109.5 .
C29 C31 H31A 109.5 .
C29 C31 H31B 109.5 .
H31A C31 H31B 109.5 .
C29 C31 H31C 109.5 .
H31A C31 H31C 109.5 .
H31B C31 H31C 109.5 .
C29 C32 H32A 109.5 .
C29 C32 H32B 109.5 .
H32A C32 H32B 109.5 .
C29 C32 H32C 109.5 .
H32A C32 H32C 109.5 .
H32B C32 H32C 109.5 .
D33 C33 C38 123(5) .
D33 C33 C34 116(5) .
C38 C33 C34 119.8(8) .
D34 C34 C33 123(4) .
D34 C34 C35 117(4) .
C33 C34 C35 119.2(7) .
D35 C35 C36 118(4) .
D35 C35 C34 122(4) .
C36 C35 C34 119.9(7) .
D36 C36 C37 118(4) .
D36 C36 C35 121(4) .
C37 C36 C35 120.7(8) .
D37 C37 C36 119(4) .
D37 C37 C38 122(4) .
C36 C37 C38 119.1(7) .
D38 C38 C33 122(5) .
D38 C38 C37 117(5) .
C33 C38 C37 121.0(8) .
D39 C39 C44 124(4) .
D39 C39 C40 116(4) .
C44 C39 C40 119.5(9) .
D40 C40 C39 113(5) .
D40 C40 C41 127(5) .
C39 C40 C41 120.0(8) .
D41 C41 C42 132(5) .
D41 C41 C40 108(5) .
C42 C41 C40 120.3(8) .
D42 C42 C41 125(4) .
D42 C42 C43 116(4) .
C41 C42 C43 119.0(8) .
D43 C43 C44 129(4) .
D43 C43 C42 110(4) .
C44 C43 C42 120.6(8) .
D44 C44 C43 116(5) .
D44 C44 C39 123(5) .
C43 C44 C39 120.7(9) .
D45 C45 C46 113(4) .
D45 C45 C50 126(4) .
C46 C45 C50 121.0(10) .
D46 C46 C45 128(4) .
D46 C46 C47 112(4) .
C45 C46 C47 119.8(9) .
D47 C47 C48 123(3) .
D47 C47 C46 117(3) .
C48 C47 C46 118.7(9) .
D48 C48 C47 124(4) .
D48 C48 C49 114(4) .
C47 C48 C49 121.4(9) .
D49 C49 C50 128(5) .
D49 C49 C48 113(5) .
C50 C49 C48 118.0(8) .
D50 C50 C45 116(6) .
D50 C50 C49 123(6) .
C45 C50 C49 121.0(9) .
D51 C51 C52 117(4) .
D51 C51 C53 123(4) 2_566
C52 C51 C53 119.9(7) 2_566
D52 C52 C53 121(4) .
D52 C52 C51 118(4) .
C53 C52 C51 120.2(7) .
D53 C53 C52 123(4) .
D53 C53 C51 117(4) 2_566
C52 C53 C51 120.0(7) 2_566

loop_
_geom_bond_atom_site_label_1
_geom_bond_atom_site_label_2
_geom_bond_distance
_geom_bond_site_symmetry_2
Pt1 C3 2.021(6) .
Pt1 C1 2.023(6) .
Pt1 C2 2.034(6) .
Pt1 O1 2.146(4) .
Pt1 N2 2.180(5) .
Pt1 N1 2.206(5) .
O1 C6 1.397(7) .
O2 C6 1.384(7) .
O2 H2 0.8400 .
N2 C5 1.283(7) .
N2 C9 1.440(7) .
N1 C7 1.273(8) .
N1 C21 1.464(7) .
C2 H2A 0.9800 .
C2 H2B 0.9800 .
C2 H2C 0.9800 .
C3 H3A 0.9800 .
C3 H3B 0.9800 .
C3 H3C 0.9800 .
C1 H1A 0.9800 .
C1 H1B 0.9800 .
C1 H1C 0.9800 .
C5 C4 1.476(8) .
C5 C6 1.554(8) .
C6 C7 1.541(8) .
C7 C8 1.492(8) .
C4 H4A 0.9800 .
C4 H4B 0.9800 .
C4 H4C 0.9800 .
C8 H8A 0.9800 .
C8 H8B 0.9800 .
C8 H8C 0.9800 .
C9 C10 1.385(8) .
C9 C14 1.421(8) .
C10 C11 1.399(8) .
C10 C15 1.509(7) .
C11 C12 1.392(8) .
C11 H11 0.9500 .
C12 C13 1.397(8) .
C12 C17 1.541(9) .
C13 C14 1.384(8) .
C13 H13 0.9500 .
C14 C16 1.506(8) .
C15 H15A 0.9800 .
C15 H15B 0.9800 .
C15 H15C 0.9800 .
C16 H16A 0.9800 .
C16 H16B 0.9800 .
C16 H16C 0.9800 .
C17 C20A 1.33(5) .
C17 C18B 1.484(11) .
C17 C20B 1.492(11) .
C17 C19A 1.51(4) .
C17 C19B 1.553(12) .
C17 C18A 1.65(5) .
C18A H18A 0.9800 .
C18A H18B 0.9800 .
C18A H18C 0.9800 .
C19A H19A 0.9800 .
C19A H19B 0.9800 .
C19A H19C 0.9800 .
C20A H20A 0.9800 .
C20A H20B 0.9800 .
C20A H20C 0.9800 .
C18B H18D 0.9800 .
C18B H18E 0.9800 .
C18B H18F 0.9800 .
C19B H19D 0.9800 .
C19B H19E 0.9800 .
C19B H19F 0.9800 .
C20B H20D 0.9800 .
C20B H20E 0.9800 .
C20B H20F 0.9800 .
C21 C22 1.380(8) .
C21 C26 1.388(9) .
C22 C23 1.388(8) .
C22 C28 1.512(8) .
C23 C24 1.385(8) .
C23 H23 0.9500 .
C24 C25 1.387(8) .
C24 C29 1.546(8) .
C25 C26 1.390(8) .
C25 H25 0.9500 .
C26 C27 1.520(8) .
C27 H27A 0.9800 .
C27 H27B 0.9800 .
C27 H27C 0.9800 .
C28 H28A 0.9800 .
C28 H28B 0.9800 .
C28 H28C 0.9800 .
C29 C31 1.523(8) .
C29 C32 1.527(8) .
C29 C30 1.549(9) .
C30 H30A 0.9800 .
C30 H30B 0.9800 .
C30 H30C 0.9800 .
C31 H31A 0.9800 .
C31 H31B 0.9800 .
C31 H31C 0.9800 .
C32 H32A 0.9800 .
C32 H32B 0.9800 .
C32 H32C 0.9800 .
C33 D33 0.82(7) .
C33 C38 1.368(11) .
C33 C34 1.372(11) .
C34 D34 0.92(7) .
C34 C35 1.385(11) .
C35 D35 0.97(6) .
C35 C36 1.376(10) .
C36 D36 0.90(7) .
C36 C37 1.358(9) .
C37 D37 0.98(6) .
C37 C38 1.373(10) .
C38 D38 0.84(6) .
C39 D39 0.94(7) .
C39 C44 1.368(11) .
C39 C40 1.371(11) .
C40 D40 0.85(7) .
C40 C41 1.382(11) .
C41 D41 0.89(7) .
C41 C42 1.358(12) .
C42 D42 0.97(7) .
C42 C43 1.391(11) .
C43 D43 0.95(7) .
C43 C44 1.347(11) .
C44 D44 0.87(7) .
C45 D45 0.94(7) .
C45 C46 1.343(12) .
C45 C50 1.353(13) .
C46 D46 1.00(6) .
C46 C47 1.402(12) .
C47 D47 1.14(6) .
C47 C48 1.343(11) .
C48 D48 0.91(7) .
C48 C49 1.398(13) .
C49 D49 0.84(6) .
C49 C50 1.361(13) .
C50 D50 0.78(7) .
C51 D51 0.94(6) .
C51 C52 1.368(10) .
C51 C53 1.390(10) 2_566
C52 D52 0.98(6) .
C52 C53 1.351(10) .
C53 D53 0.90(6) .
C53 C51 1.390(10) 2_566
